data_2230025
loop_
_publ_author_name
'Affan, Md. Abu'
'Salam, M. A.'
'Siew, Eleazar Veronica'
'Ng, Seik Weng'
'Tiekink, Edward R. T.'

_publ_section_title
;
 (2<i>E</i>)-2-(2-Phenylhydrazin-1-ylidene)propanoic acid
;
_journal_coeditor_code HG5024
_journal_issue 5
_journal_name_full 'Acta Crystallographica Section E'
_journal_page_first o1163
_journal_paper_doi 10.1107/S1600536811013717
_journal_volume 67
_journal_year 2011
_chemical_formula_iupac 'C9 H10 N2 O2'
_chemical_formula_moiety 'C9 H10 N2 O2'
_chemical_formula_sum 'C9 H10 N2 O2'
_chemical_formula_weight 178.19
_chemical_name_systematic
;
(2<i>E</i>)-2-(2-Phenylhydrazin-1-ylidene)propanoic acid
;
_space_group_IT_number 14
_symmetry_cell_setting monoclinic
_symmetry_space_group_name_Hall '-P 2ybc'
_symmetry_space_group_name_H-M 'P 1 21/c 1'
_atom_sites_solution_hydrogens geom
_atom_sites_solution_primary direct
_atom_sites_solution_secondary difmap
_audit_creation_method SHELXL-97
_cell_angle_alpha 90.00
_cell_angle_beta 99.119(4)
_cell_angle_gamma 90.00
_cell_formula_units_Z 4
_cell_length_a 7.3239(3)
_cell_length_b 12.0837(7)
_cell_length_c 9.6836(4)
_cell_measurement_reflns_used 2940
_cell_measurement_temperature 100(2)
_cell_measurement_theta_max 29.2
_cell_measurement_theta_min 2.7
_cell_volume 846.17(7)
_computing_cell_refinement 'CrysAlis PRO (Agilent, 2010)'
_computing_data_collection 'CrysAlis PRO (Agilent, 2010)'
_computing_data_reduction 'CrysAlis PRO (Agilent, 2010)'
_computing_molecular_graphics 'ORTEP-3 (Farrugia, 1997) and DIAMOND (Brandenburg, 2006)'
_computing_publication_material 'publCIF (Westrip, 2010)'
_computing_structure_refinement 'SHELXL97 (Sheldrick, 2008)'
_computing_structure_solution 'SHELXS97 (Sheldrick, 2008)'
_diffrn_ambient_temperature 100(2)
_diffrn_detector_area_resol_mean 10.4041
_diffrn_measured_fraction_theta_full 0.987
_diffrn_measured_fraction_theta_max 0.987
_diffrn_measurement_device_type
;
Agilent Supernova Dual diffractometer with an Atlas detector
;
_diffrn_measurement_method \w
_diffrn_radiation_monochromator Mirror
_diffrn_radiation_source 'SuperNova (Mo) X-ray Source'
_diffrn_radiation_type MoK\a
_diffrn_radiation_wavelength 0.71073
_diffrn_reflns_av_R_equivalents 0.0417
_diffrn_reflns_av_sigmaI/netI 0.0359
_diffrn_reflns_limit_h_max 9
_diffrn_reflns_limit_h_min -9
_diffrn_reflns_limit_k_max 15
_diffrn_reflns_limit_k_min -11
_diffrn_reflns_limit_l_max 12
_diffrn_reflns_limit_l_min -12
_diffrn_reflns_number 7879
_diffrn_reflns_theta_full 27.48
_diffrn_reflns_theta_max 27.48
_diffrn_reflns_theta_min 2.72
_diffrn_standards_decay_% 0
_diffrn_standards_interval_count 0
_diffrn_standards_interval_time 0
_diffrn_standards_number 0
_exptl_absorpt_coefficient_mu 0.101
_exptl_absorpt_correction_T_max 1.000
_exptl_absorpt_correction_T_min 0.734
_exptl_absorpt_correction_type multi-scan
_exptl_absorpt_process_details '(CrysAlis PRO; Agilent, 2010)'
_exptl_crystal_colour yellow
_exptl_crystal_density_diffrn 1.399
_exptl_crystal_density_method 'not measured'
_exptl_crystal_description block
_exptl_crystal_F_000 376
_exptl_crystal_size_max 0.20
_exptl_crystal_size_mid 0.15
_exptl_crystal_size_min 0.10
_refine_diff_density_max 0.211
_refine_diff_density_min -0.218
_refine_ls_extinction_method none
_refine_ls_goodness_of_fit_ref 1.028
_refine_ls_hydrogen_treatment mixed
_refine_ls_matrix_type full
_refine_ls_number_parameters 127
_refine_ls_number_reflns 1920
_refine_ls_number_restraints 0
_refine_ls_restrained_S_all 1.028
_refine_ls_R_factor_all 0.0564
_refine_ls_R_factor_gt 0.0428
_refine_ls_shift/su_max 0.000
_refine_ls_shift/su_mean 0.000
_refine_ls_structure_factor_coef Fsqd
_refine_ls_weighting_details 'calc w=1/[\s^2^(Fo^2^)+(0.0516P)^2^+0.2722P] where P=(Fo^2^+2Fc^2^)/3'
_refine_ls_weighting_scheme calc
_refine_ls_wR_factor_gt 0.1028
_refine_ls_wR_factor_ref 0.1142
_reflns_number_gt 1544
_reflns_number_total 1920
_reflns_threshold_expression I>2\s(I)
_cod_data_source_file hg5024.cif
_cod_data_source_block I
_cod_original_sg_symbol_H-M 'P 21/c'
_cod_database_code 2230025
_cod_database_fobs_code 2230025

loop_
_symmetry_equiv_pos_as_xyz
'x, y, z'
'-x, y+1/2, -z+1/2'
'-x, -y, -z'
'x, -y-1/2, z-1/2'

loop_
_atom_site_type_symbol
_atom_site_label
_atom_site_fract_x
_atom_site_fract_y
_atom_site_fract_z
_atom_site_U_iso_or_equiv
_atom_site_adp_type
_atom_site_calc_flag
_atom_site_refinement_flags
_atom_site_occupancy
_atom_site_disorder_assembly
_atom_site_disorder_group
O O1 0.64494(15) 0.79085(9) 0.40334(10) 0.0218(3) Uani d . 1 . .
O O2 0.56711(14) 0.78175(8) 0.17390(10) 0.0207(3) Uani d . 1 . .
N N2 0.69829(16) 0.46664(10) 0.44283(12) 0.0175(3) Uani d . 1 . .
N N1 0.68674(15) 0.57591(10) 0.41916(11) 0.0158(3) Uani d . 1 . .
C C1 0.60689(18) 0.73282(12) 0.28486(13) 0.0168(3) Uani d . 1 . .
C C2 0.61419(18) 0.61094(12) 0.29678(13) 0.0164(3) Uani d . 1 . .
C C3 0.5429(2) 0.54090(12) 0.17314(14) 0.0196(3) Uani d . 1 . .
H H3A 0.6342 0.4838 0.1615 0.029 Uiso calc R 1 . .
H H3B 0.5208 0.5872 0.0891 0.029 Uiso calc R 1 . .
H H3C 0.4269 0.5057 0.1876 0.029 Uiso calc R 1 . .
C C4 0.78824(18) 0.42878(12) 0.57266(14) 0.0163(3) Uani d . 1 . .
C C5 0.7901(2) 0.31539(12) 0.59907(15) 0.0205(3) Uani d . 1 . .
H H5 0.7321 0.2656 0.5297 0.025 Uiso calc R 1 . .
C C6 0.87695(19) 0.27559(13) 0.72715(16) 0.0242(4) Uani d . 1 . .
H H6 0.8773 0.1984 0.7455 0.029 Uiso calc R 1 . .
C C7 0.9634(2) 0.34750(14) 0.82876(15) 0.0248(4) Uani d . 1 . .
H H7 1.0229 0.3200 0.9163 0.030 Uiso calc R 1 . .
C C8 0.96165(19) 0.45980(13) 0.80084(15) 0.0228(3) Uani d . 1 . .
H H8 1.0207 0.5094 0.8700 0.027 Uiso calc R 1 . .
C C9 0.87518(19) 0.50122(13) 0.67369(15) 0.0193(3) Uani d . 1 . .
H H9 0.8753 0.5785 0.6557 0.023 Uiso calc R 1 . .
H H1 0.656(3) 0.7447(18) 0.472(2) 0.044(6) Uiso d . 1 . .
H H2 0.628(2) 0.4184(16) 0.3834(19) 0.032(5) Uiso d . 1 . .

loop_
_atom_site_aniso_label
_atom_site_aniso_U_11
_atom_site_aniso_U_22
_atom_site_aniso_U_33
_atom_site_aniso_U_12
_atom_site_aniso_U_13
_atom_site_aniso_U_23
O1 0.0340(6) 0.0160(6) 0.0142(5) 0.0001(4) -0.0003(4) -0.0001(4)
O2 0.0272(5) 0.0187(6) 0.0157(5) 0.0014(4) 0.0018(4) 0.0027(4)
N2 0.0218(6) 0.0138(6) 0.0157(6) 0.0001(5) -0.0007(5) 0.0008(5)
N1 0.0166(6) 0.0149(6) 0.0158(6) 0.0009(4) 0.0026(4) 0.0007(4)
C1 0.0175(7) 0.0172(8) 0.0153(6) -0.0006(5) 0.0014(5) -0.0006(5)
C2 0.0159(6) 0.0180(8) 0.0153(6) -0.0003(5) 0.0027(5) 0.0006(5)
C3 0.0240(7) 0.0175(8) 0.0162(6) -0.0013(6) 0.0002(6) -0.0008(5)
C4 0.0146(6) 0.0195(8) 0.0153(6) 0.0022(5) 0.0043(5) 0.0032(5)
C5 0.0209(7) 0.0181(8) 0.0223(7) 0.0016(6) 0.0024(6) 0.0010(6)
C6 0.0226(7) 0.0211(8) 0.0288(8) 0.0042(6) 0.0034(6) 0.0088(6)
C7 0.0195(7) 0.0345(9) 0.0194(7) 0.0039(6) 0.0005(6) 0.0093(6)
C8 0.0189(7) 0.0302(9) 0.0182(7) -0.0008(6) -0.0003(6) 0.0014(6)
C9 0.0188(7) 0.0195(8) 0.0196(7) -0.0013(5) 0.0025(6) 0.0010(6)

loop_
_atom_type_symbol
_atom_type_description
_atom_type_scat_dispersion_real
_atom_type_scat_dispersion_imag
_atom_type_scat_source
C C 0.0033 0.0016 'International Tables Vol C Tables 4.2.6.8 and 6.1.1.4'
H H 0.0000 0.0000 'International Tables Vol C Tables 4.2.6.8 and 6.1.1.4'
N N 0.0061 0.0033 'International Tables Vol C Tables 4.2.6.8 and 6.1.1.4'
O O 0.0106 0.0060 'International Tables Vol C Tables 4.2.6.8 and 6.1.1.4'

loop_
_geom_angle_atom_site_label_1
_geom_angle_atom_site_label_2
_geom_angle_atom_site_label_3
_geom_angle_site_symmetry_1
_geom_angle_site_symmetry_3
_geom_angle
_geom_angle_publ_flag
C1 O1 H1 . . 107.9(14) ?
N1 N2 C4 . . 118.90(11) ?
N1 N2 H2 . . 120.4(11) ?
C4 N2 H2 . . 119.5(11) ?
C2 N1 N2 . . 119.05(12) ?
O2 C1 O1 . . 119.34(13) ?
O2 C1 C2 . . 123.52(12) ?
O1 C1 C2 . . 117.13(11) ?
N1 C2 C1 . . 113.77(12) ?
N1 C2 C3 . . 126.28(13) ?
C1 C2 C3 . . 119.95(11) ?
C2 C3 H3A . . 109.5 ?
C2 C3 H3B . . 109.5 ?
H3A C3 H3B . . 109.5 ?
C2 C3 H3C . . 109.5 ?
H3A C3 H3C . . 109.5 ?
H3B C3 H3C . . 109.5 ?
C9 C4 C5 . . 120.01(13) ?
C9 C4 N2 . . 121.60(13) ?
C5 C4 N2 . . 118.39(12) ?
C6 C5 C4 . . 119.65(14) ?
C6 C5 H5 . . 120.2 ?
C4 C5 H5 . . 120.2 ?
C5 C6 C7 . . 120.65(14) ?
C5 C6 H6 . . 119.7 ?
C7 C6 H6 . . 119.7 ?
C8 C7 C6 . . 119.11(13) ?
C8 C7 H7 . . 120.4 ?
C6 C7 H7 . . 120.4 ?
C7 C8 C9 . . 121.11(14) ?
C7 C8 H8 . . 119.4 ?
C9 C8 H8 . . 119.4 ?
C8 C9 C4 . . 119.46(14) ?
C8 C9 H9 . . 120.3 ?
C4 C9 H9 . . 120.3 ?

loop_
_geom_bond_atom_site_label_1
_geom_bond_atom_site_label_2
_geom_bond_site_symmetry_2
_geom_bond_distance
_geom_bond_publ_flag
O1 C1 . 1.3358(16) ?
O1 H1 . 0.86(2) ?
O2 C1 . 1.2205(16) ?
N2 N1 . 1.3405(16) ?
N2 C4 . 1.4005(17) ?
N2 H2 . 0.916(18) ?
N1 C2 . 1.2909(16) ?
C1 C2 . 1.478(2) ?
C2 C3 . 1.4913(18) ?
C3 H3A . 0.9800 ?
C3 H3B . 0.9800 ?
C3 H3C . 0.9800 ?
C4 C9 . 1.390(2) ?
C4 C5 . 1.393(2) ?
C5 C6 . 1.3871(19) ?
C5 H5 . 0.9500 ?
C6 C7 . 1.388(2) ?
C6 H6 . 0.9500 ?
C7 C8 . 1.383(2) ?
C7 H7 . 0.9500 ?
C8 C9 . 1.3858(19) ?
C8 H8 . 0.9500 ?
C9 H9 . 0.9500 ?

loop_
_geom_hbond_atom_site_label_D
_geom_hbond_atom_site_label_H
_geom_hbond_atom_site_label_A
_geom_hbond_site_symmetry_A
_geom_hbond_distance_DH
_geom_hbond_distance_HA
_geom_hbond_distance_DA
_geom_hbond_angle_DHA
O1 H1 N1 . 0.86(2) 2.12(2) 2.6169(16) 115.9(16)
O1 H1 O2 4_576 0.86(2) 2.18(2) 2.9039(14) 141.5(19)
N2 H2 O2 2_645 0.916(18) 2.199(19) 3.0579(15) 155.9(15)
C3 H3c Cg1 3_666 0.98 2.92 3.5830(16) 126

loop_
_geom_torsion_atom_site_label_1
_geom_torsion_atom_site_label_2
_geom_torsion_atom_site_label_3
_geom_torsion_atom_site_label_4
_geom_torsion_site_symmetry_1
_geom_torsion_site_symmetry_2
_geom_torsion_site_symmetry_3
_geom_torsion_site_symmetry_4
_geom_torsion
_geom_torsion_publ_flag
C4 N2 N1 C2 . . . . 175.73(12) ?
N2 N1 C2 C1 . . . . 179.08(12) ?
N2 N1 C2 C3 . . . . -1.5(2) ?
O2 C1 C2 N1 . . . . 169.64(13) ?
O1 C1 C2 N1 . . . . -10.90(18) ?
O2 C1 C2 C3 . . . . -9.8(2) ?
O1 C1 C2 C3 . . . . 169.66(12) ?
N1 N2 C4 C9 . . . . -4.0(2) ?
N1 N2 C4 C5 . . . . 176.34(12) ?
C9 C4 C5 C6 . . . . 0.8(2) ?
N2 C4 C5 C6 . . . . -179.52(13) ?
C4 C5 C6 C7 . . . . -0.6(2) ?
C5 C6 C7 C8 . . . . 0.1(2) ?
C6 C7 C8 C9 . . . . 0.1(2) ?
C7 C8 C9 C4 . . . . 0.2(2) ?
C5 C4 C9 C8 . . . . -0.6(2) ?
N2 C4 C9 C8 . . . . 179.71(13) ?

loop_
_cod_related_entry_id
_cod_related_entry_database
_cod_related_entry_code
1 ChemSpider 4510413
